data_1540451
loop_
_publ_author_name
'Luisier, N.'
'Scopelliti, R.'
'Severin, K.'

_publ_section_title
;
 Supramolecular gels based on boronate esters and imidazolyl donors.
;
_journal_issue 2
_journal_name_full 'Soft matter'
_journal_page_first 588
_journal_page_last 593
_journal_paper_doi 10.1039/c5sm02298c
_journal_volume 12
_journal_year 2016
_chemical_formula_moiety 'C16 H13 B Cl2 N2 O2'
_chemical_formula_sum 'C16 H13 B Cl2 N2 O2'
_chemical_formula_weight 346.99
_chemical_name_systematic 'Adduct of N-methylimidazole and 5,6-dichloro-2-phenylbenzo[d][1,3,2]dioxaborole'
_space_group_IT_number 14
_symmetry_cell_setting monoclinic
_symmetry_space_group_name_Hall '-P 2yn'
_symmetry_space_group_name_H-M 'P 1 21/n 1'
_atom_sites_solution_hydrogens geom
_atom_sites_solution_primary direct
_atom_sites_solution_secondary difmap
_audit_creation_method SHELXL-97
_audit_update_record
;
2015-09-09 deposited with the CCDC.
2015-10-22 downloaded from the CCDC.
;
_cell_angle_alpha 90.00
_cell_angle_beta 112.988(5)
_cell_angle_gamma 90.00
_cell_formula_units_Z 4
_cell_length_a 11.0667(4)
_cell_length_b 14.2602(5)
_cell_length_c 11.2083(5)
_cell_measurement_reflns_used 3645
_cell_measurement_temperature 293(2)
_cell_measurement_theta_max 29.1985
_cell_measurement_theta_min 2.8511
_cell_volume 1628.35(13)
_computing_cell_refinement
; 
CrysAlisPro, Agilent Technologies, 
Version 1.171.35.21 (release 20-01-2012 CrysAlis171 .NET) 
(compiled Jan 23 2012,18:06:46) 
;
_computing_data_collection
; 
CrysAlisPro, Agilent Technologies, 
Version 1.171.35.21 (release 20-01-2012 CrysAlis171 .NET) 
(compiled Jan 23 2012,18:06:46) 
;
_computing_data_reduction
; 
CrysAlisPro, Agilent Technologies, 
Version 1.171.35.21 (release 20-01-2012 CrysAlis171 .NET) 
(compiled Jan 23 2012,18:06:46) 
;
_computing_molecular_graphics 'Bruker SHELXTL'
_computing_publication_material 'Bruker SHELXTL'
_computing_structure_refinement 'SHELXL-97 (Sheldrick, 1997)'
_computing_structure_solution 'SHELXS-97 (Sheldrick, 1990)'
_diffrn_ambient_temperature 293(2)
_diffrn_detector_area_resol_mean 10.2665
_diffrn_measured_fraction_theta_full 0.999
_diffrn_measured_fraction_theta_max 0.867
_diffrn_measurement_device_type 'SuperNova, Dual, Cu at zero, Atlas'
_diffrn_measurement_method '\w scans'
_diffrn_radiation_monochromator mirror
_diffrn_radiation_source 'SuperNova (Mo) X-ray Source'
_diffrn_radiation_type 'Mo K\a'
_diffrn_radiation_wavelength 0.71073
_diffrn_reflns_av_R_equivalents 0.0225
_diffrn_reflns_av_sigmaI/netI 0.0288
_diffrn_reflns_limit_h_max 15
_diffrn_reflns_limit_h_min -11
_diffrn_reflns_limit_k_max 18
_diffrn_reflns_limit_k_min -18
_diffrn_reflns_limit_l_max 13
_diffrn_reflns_limit_l_min -15
_diffrn_reflns_number 9161
_diffrn_reflns_theta_full 26.00
_diffrn_reflns_theta_max 29.26
_diffrn_reflns_theta_min 2.86
_exptl_absorpt_coefficient_mu 0.408
_exptl_absorpt_correction_T_max 1.00000
_exptl_absorpt_correction_T_min 0.94071
_exptl_absorpt_correction_type multi-scan
_exptl_absorpt_process_details
; 
CrysAlisPro, Agilent Technologies, 
Version 1.171.35.21 (release 20-01-2012 CrysAlis171 .NET) 
(compiled Jan 23 2012,18:06:46) 
Empirical absorption correction using spherical harmonics, 
 implemented in SCALE3 ABSPACK scaling algorithm. 
;
_exptl_crystal_colour colourless
_exptl_crystal_density_diffrn 1.415
_exptl_crystal_density_method 'not measured'
_exptl_crystal_description prism
_exptl_crystal_F_000 712
_exptl_crystal_recrystallization_method 'Vapour Deposition'
_exptl_crystal_size_max 0.30
_exptl_crystal_size_mid 0.27
_exptl_crystal_size_min 0.25
_refine_diff_density_max 0.247
_refine_diff_density_min -0.342
_refine_diff_density_rms 0.040
_refine_ls_extinction_coef 0.0028(7)
_refine_ls_extinction_expression Fc^*^=kFc[1+0.001xFc^2^\l^3^/sin(2\q)]^-1/4^
_refine_ls_extinction_method SHELXL
_refine_ls_goodness_of_fit_ref 1.041
_refine_ls_hydrogen_treatment constr
_refine_ls_matrix_type full
_refine_ls_number_parameters 210
_refine_ls_number_reflns 3849
_refine_ls_number_restraints 0
_refine_ls_restrained_S_all 1.041
_refine_ls_R_factor_all 0.0650
_refine_ls_R_factor_gt 0.0428
_refine_ls_shift/su_max 0.000
_refine_ls_shift/su_mean 0.000
_refine_ls_structure_factor_coef Fsqd
_refine_ls_weighting_details 'calc w=1/[\s^2^(Fo^2^)+(0.0395P)^2^+0.5990P] where P=(Fo^2^+2Fc^2^)/3'
_refine_ls_weighting_scheme calc
_refine_ls_wR_factor_gt 0.0961
_refine_ls_wR_factor_ref 0.1101
_reflns_number_gt 2845
_reflns_number_total 3849
_reflns_threshold_expression >2sigma(I)
_cod_data_source_file c5sm02298c2.cif
_cod_data_source_block nl-mlm
_cod_depositor_comments 'Adding full bibliography for 1540448--1540453.cif.'
_cod_original_cell_volume 1628.35(11)
_cod_original_sg_symbol_H-M 'P 21/n'
_cod_database_code 1540451
_publcif_datablock.id {ba8c223b-6a36-4a44-af71-8c6834ed2264}

loop_
_symmetry_equiv_pos_as_xyz
'x, y, z'
'-x+1/2, y+1/2, -z+1/2'
'-x, -y, -z'
'x-1/2, -y-1/2, z-1/2'

loop_
_atom_site_label
_atom_site_type_symbol
_atom_site_fract_x
_atom_site_fract_y
_atom_site_fract_z
_atom_site_U_iso_or_equiv
_atom_site_adp_type
_atom_site_occupancy
_atom_site_symmetry_multiplicity
_atom_site_calc_flag
_atom_site_refinement_flags
Cl1 Cl 0.27397(5) 0.41432(5) 0.38672(6) 0.0655(2) Uani 1 1 d .
Cl2 Cl 0.17011(5) 0.44306(5) 0.08165(6) 0.0695(2) Uani 1 1 d .
O1 O 0.73489(12) 0.41571(9) 0.37746(12) 0.0430(3) Uani 1 1 d .
O2 O 0.65712(12) 0.42910(9) 0.14935(12) 0.0411(3) Uani 1 1 d .
N1 N 0.85226(14) 0.52152(10) 0.28072(15) 0.0400(4) Uani 1 1 d .
N2 N 0.99340(16) 0.62797(11) 0.28150(17) 0.0505(4) Uani 1 1 d .
B1 B 0.78074(19) 0.42316(14) 0.2688(2) 0.0376(4) Uani 1 1 d .
C1 C 0.96959(18) 0.53671(13) 0.2803(2) 0.0446(5) Uani 1 1 d .
H1 H 1.0277 0.4899 0.2793 0.053 Uiso 1 1 calc R
C2 C 0.8852(2) 0.67345(15) 0.2818(3) 0.0712(7) Uani 1 1 d .
H2 H 0.8738 0.7380 0.2821 0.085 Uiso 1 1 calc R
C3 C 0.7986(2) 0.60809(15) 0.2816(3) 0.0662(7) Uani 1 1 d .
H3 H 0.7160 0.6194 0.2821 0.079 Uiso 1 1 calc R
C4 C 1.1146(3) 0.67098(17) 0.2839(3) 0.0797(8) Uani 1 1 d .
H4A H 1.1122 0.7373 0.2973 0.120 Uiso 0.50 1 calc PR
H4B H 1.1226 0.6596 0.2028 0.120 Uiso 0.50 1 calc PR
H4C H 1.1886 0.6442 0.3531 0.120 Uiso 0.50 1 calc PR
H4D H 1.1700 0.6234 0.2715 0.120 Uiso 0.50 1 calc PR
H4E H 1.1596 0.7011 0.3660 0.120 Uiso 0.50 1 calc PR
H4F H 1.0936 0.7166 0.2157 0.120 Uiso 0.50 1 calc PR
C5 C 0.60203(16) 0.42081(11) 0.32331(17) 0.0354(4) Uani 1 1 d .
C6 C 0.51657(17) 0.41688(12) 0.38548(18) 0.0390(4) Uani 1 1 d .
H6 H 0.5470 0.4105 0.4750 0.047 Uiso 1 1 calc R
C7 C 0.38194(18) 0.42281(12) 0.30866(19) 0.0400(4) Uani 1 1 d .
C8 C 0.33720(17) 0.43323(12) 0.17624(19) 0.0408(4) Uani 1 1 d .
C9 C 0.42451(17) 0.43633(12) 0.11293(18) 0.0397(4) Uani 1 1 d .
H9 H 0.3946 0.4427 0.0234 0.048 Uiso 1 1 calc R
C10 C 0.55619(17) 0.42959(11) 0.18919(17) 0.0350(4) Uani 1 1 d .
C11 C 0.87639(16) 0.34037(12) 0.26461(18) 0.0380(4) Uani 1 1 d .
C12 C 0.8927(2) 0.31780(14) 0.1513(2) 0.0514(5) Uani 1 1 d .
H12 H 0.8465 0.3516 0.0763 0.062 Uiso 1 1 calc R
C13 C 0.9754(2) 0.24652(16) 0.1466(3) 0.0663(6) Uani 1 1 d .
H13 H 0.9851 0.2335 0.0695 0.080 Uiso 1 1 calc R
C14 C 1.0432(2) 0.19516(16) 0.2557(3) 0.0693(7) Uani 1 1 d .
H14 H 1.0982 0.1468 0.2524 0.083 Uiso 1 1 calc R
C15 C 1.0299(2) 0.21497(17) 0.3687(3) 0.0682(7) Uani 1 1 d .
H15 H 1.0759 0.1803 0.4429 0.082 Uiso 1 1 calc R
C16 C 0.9471(2) 0.28732(15) 0.3727(2) 0.0554(5) Uani 1 1 d .
H16 H 0.9392 0.3004 0.4506 0.066 Uiso 1 1 calc R

loop_
_atom_site_aniso_label
_atom_site_aniso_U_11
_atom_site_aniso_U_22
_atom_site_aniso_U_33
_atom_site_aniso_U_23
_atom_site_aniso_U_13
_atom_site_aniso_U_12
Cl1 0.0399(3) 0.0968(5) 0.0697(4) 0.0110(3) 0.0323(3) 0.0055(3)
Cl2 0.0296(3) 0.1022(5) 0.0685(4) 0.0127(3) 0.0101(2) 0.0038(3)
O1 0.0280(6) 0.0645(8) 0.0368(7) 0.0029(6) 0.0129(5) 0.0056(6)
O2 0.0302(6) 0.0569(8) 0.0375(7) 0.0028(6) 0.0146(5) 0.0010(5)
N1 0.0329(8) 0.0382(8) 0.0488(9) -0.0019(7) 0.0158(7) 0.0062(6)
N2 0.0447(9) 0.0385(8) 0.0663(11) -0.0001(8) 0.0194(9) -0.0024(7)
B1 0.0297(10) 0.0457(11) 0.0376(11) 0.0011(9) 0.0136(9) 0.0015(8)
C1 0.0379(10) 0.0355(9) 0.0633(13) 0.0017(8) 0.0232(9) 0.0028(8)
C2 0.0583(14) 0.0362(11) 0.111(2) -0.0069(12) 0.0240(14) 0.0088(10)
C3 0.0438(12) 0.0465(12) 0.107(2) -0.0104(12) 0.0283(13) 0.0105(10)
C4 0.0684(16) 0.0538(14) 0.124(2) -0.0001(14) 0.0449(17) -0.0188(12)
C5 0.0286(8) 0.0363(9) 0.0405(10) 0.0022(7) 0.0125(7) 0.0035(7)
C6 0.0350(9) 0.0434(10) 0.0401(10) 0.0036(8) 0.0164(8) 0.0031(7)
C7 0.0319(9) 0.0408(9) 0.0519(11) 0.0036(8) 0.0211(8) 0.0027(7)
C8 0.0269(8) 0.0394(9) 0.0521(11) 0.0038(8) 0.0112(8) 0.0015(7)
C9 0.0339(9) 0.0415(9) 0.0397(10) 0.0054(8) 0.0099(8) 0.0002(7)
C10 0.0322(9) 0.0335(8) 0.0402(10) 0.0036(7) 0.0152(8) 0.0018(7)
C11 0.0303(9) 0.0358(9) 0.0491(11) 0.0003(8) 0.0169(8) -0.0043(7)
C12 0.0561(13) 0.0453(11) 0.0577(13) -0.0026(9) 0.0273(11) 0.0045(9)
C13 0.0704(16) 0.0557(13) 0.0857(18) -0.0168(12) 0.0446(14) 0.0016(12)
C14 0.0548(14) 0.0425(11) 0.118(2) -0.0005(13) 0.0420(15) 0.0067(10)
C15 0.0478(13) 0.0623(14) 0.0908(19) 0.0279(13) 0.0230(13) 0.0151(11)
C16 0.0462(11) 0.0636(13) 0.0575(13) 0.0134(10) 0.0216(10) 0.0109(10)

loop_
_atom_type_symbol
_atom_type_description
_atom_type_scat_dispersion_real
_atom_type_scat_dispersion_imag
_atom_type_scat_source
C C 0.0033 0.0016 'International Tables Vol C Tables 4.2.6.8 and 6.1.1.4'
H H 0.0000 0.0000 'International Tables Vol C Tables 4.2.6.8 and 6.1.1.4'
B B 0.0013 0.0007 'International Tables Vol C Tables 4.2.6.8 and 6.1.1.4'
N N 0.0061 0.0033 'International Tables Vol C Tables 4.2.6.8 and 6.1.1.4'
O O 0.0106 0.0060 'International Tables Vol C Tables 4.2.6.8 and 6.1.1.4'
Cl Cl 0.1484 0.1585 'International Tables Vol C Tables 4.2.6.8 and 6.1.1.4'

loop_
_geom_angle_atom_site_label_1
_geom_angle_atom_site_label_2
_geom_angle_atom_site_label_3
_geom_angle
C5 O1 B1 106.58(13)
C10 O2 B1 106.76(13)
C1 N1 C3 106.37(16)
C1 N1 B1 127.11(14)
C3 N1 B1 126.29(15)
C1 N2 C2 107.20(17)
C1 N2 C4 125.96(18)
C2 N2 C4 126.84(18)
O1 B1 O2 104.50(13)
O1 B1 N1 108.10(14)
O2 B1 N1 106.03(14)
O1 B1 C11 114.26(15)
O2 B1 C11 113.56(15)
N1 B1 C11 109.89(14)
N1 C1 N2 110.67(16)
N1 C1 H1 124.7
N2 C1 H1 124.7
C3 C2 N2 107.35(18)
C3 C2 H2 126.3
N2 C2 H2 126.3
C2 C3 N1 108.40(19)
C2 C3 H3 125.8
N1 C3 H3 125.8
N2 C4 H4A 109.5
N2 C4 H4B 109.5
H4A C4 H4B 109.5
N2 C4 H4C 109.5
H4A C4 H4C 109.5
H4B C4 H4C 109.5
N2 C4 H4D 109.5
H4A C4 H4D 141.1
H4B C4 H4D 56.3
H4C C4 H4D 56.3
N2 C4 H4E 109.5
H4A C4 H4E 56.3
H4B C4 H4E 141.1
H4C C4 H4E 56.3
H4D C4 H4E 109.5
N2 C4 H4F 109.5
H4A C4 H4F 56.3
H4B C4 H4F 56.3
H4C C4 H4F 141.1
H4D C4 H4F 109.5
H4E C4 H4F 109.5
O1 C5 C6 127.59(16)
O1 C5 C10 111.25(15)
C6 C5 C10 121.15(16)
C5 C6 C7 117.50(17)
C5 C6 H6 121.3
C7 C6 H6 121.3
C8 C7 C6 121.12(16)
C8 C7 Cl1 121.42(14)
C6 C7 Cl1 117.45(15)
C7 C8 C9 121.27(17)
C7 C8 Cl2 120.95(14)
C9 C8 Cl2 117.78(15)
C10 C9 C8 117.04(17)
C10 C9 H9 121.5
C8 C9 H9 121.5
O2 C10 C9 127.25(16)
O2 C10 C5 110.84(15)
C9 C10 C5 121.90(16)
C16 C11 C12 116.32(18)
C16 C11 B1 122.21(17)
C12 C11 B1 121.48(17)
C13 C12 C11 122.0(2)
C13 C12 H12 119.0
C11 C12 H12 119.0
C14 C13 C12 120.0(2)
C14 C13 H13 120.0
C12 C13 H13 120.0
C15 C14 C13 119.9(2)
C15 C14 H14 120.0
C13 C14 H14 120.0
C14 C15 C16 119.7(2)
C14 C15 H15 120.1
C16 C15 H15 120.1
C11 C16 C15 122.1(2)
C11 C16 H16 118.9
C15 C16 H16 118.9

loop_
_geom_bond_atom_site_label_1
_geom_bond_atom_site_label_2
_geom_bond_distance
Cl1 C7 1.7390(18)
Cl2 C8 1.7412(18)
O1 C5 1.356(2)
O1 B1 1.495(2)
O2 C10 1.355(2)
O2 B1 1.497(2)
N1 C1 1.318(2)
N1 C3 1.371(2)
N1 B1 1.590(2)
N2 C1 1.327(2)
N2 C2 1.363(3)
N2 C4 1.466(3)
B1 C11 1.599(3)
C1 H1 0.9300
C2 C3 1.336(3)
C2 H2 0.9300
C3 H3 0.9300
C4 H4A 0.9600
C4 H4B 0.9600
C4 H4C 0.9600
C4 H4D 0.9600
C4 H4E 0.9600
C4 H4F 0.9600
C5 C6 1.378(2)
C5 C10 1.392(2)
C6 C7 1.402(3)
C6 H6 0.9300
C7 C8 1.377(3)
C8 C9 1.405(3)
C9 C10 1.375(2)
C9 H9 0.9300
C11 C16 1.383(3)
C11 C12 1.389(3)
C12 C13 1.383(3)
C12 H12 0.9300
C13 C14 1.370(4)
C13 H13 0.9300
C14 C15 1.361(4)
C14 H14 0.9300
C15 C16 1.392(3)
C15 H15 0.9300
C16 H16 0.9300

loop_
_geom_torsion_atom_site_label_1
_geom_torsion_atom_site_label_2
_geom_torsion_atom_site_label_3
_geom_torsion_atom_site_label_4
_geom_torsion
C5 O1 B1 O2 -2.14(17)
C5 O1 B1 N1 110.48(15)
C5 O1 B1 C11 -126.85(15)
C10 O2 B1 O1 2.71(17)
C10 O2 B1 N1 -111.38(14)
C10 O2 B1 C11 127.87(15)
C1 N1 B1 O1 128.84(19)
C3 N1 B1 O1 -57.5(2)
C1 N1 B1 O2 -119.56(19)
C3 N1 B1 O2 54.1(2)
C1 N1 B1 C11 3.5(3)
C3 N1 B1 C11 177.18(19)
C3 N1 C1 N2 0.3(2)
B1 N1 C1 N2 174.95(17)
C2 N2 C1 N1 -0.4(2)
C4 N2 C1 N1 178.8(2)
C1 N2 C2 C3 0.4(3)
C4 N2 C2 C3 -178.8(2)
N2 C2 C3 N1 -0.2(3)
C1 N1 C3 C2 0.0(3)
B1 N1 C3 C2 -174.8(2)
B1 O1 C5 C6 179.86(17)
B1 O1 C5 C10 0.84(19)
O1 C5 C6 C7 -179.43(16)
C10 C5 C6 C7 -0.5(2)
C5 C6 C7 C8 -0.7(3)
C5 C6 C7 Cl1 178.12(13)
C6 C7 C8 C9 1.4(3)
Cl1 C7 C8 C9 -177.44(14)
C6 C7 C8 Cl2 -178.63(14)
Cl1 C7 C8 Cl2 2.6(2)
C7 C8 C9 C10 -0.7(3)
Cl2 C8 C9 C10 179.25(13)
B1 O2 C10 C9 178.48(17)
B1 O2 C10 C5 -2.34(18)
C8 C9 C10 O2 178.60(16)
C8 C9 C10 C5 -0.5(2)
O1 C5 C10 O2 0.99(19)
C6 C5 C10 O2 -178.10(15)
O1 C5 C10 C9 -179.78(15)
C6 C5 C10 C9 1.1(3)
O1 B1 C11 C16 -21.9(2)
O2 B1 C11 C16 -141.69(18)
N1 B1 C11 C16 99.7(2)
O1 B1 C11 C12 157.97(17)
O2 B1 C11 C12 38.2(2)
N1 B1 C11 C12 -80.3(2)
C16 C11 C12 C13 -0.3(3)
B1 C11 C12 C13 179.81(19)
C11 C12 C13 C14 0.7(3)
C12 C13 C14 C15 -0.6(4)
C13 C14 C15 C16 0.1(4)
C12 C11 C16 C15 -0.2(3)
B1 C11 C16 C15 179.68(19)
C14 C15 C16 C11 0.3(4)

loop_
_publcif_info_exptl_table_extra_item
sin_theta_over_lambda_max
